data_7056734
loop_
_publ_author_name
'Zhao, Kun'
'Wang, Huimin'
'Sun, Hao'
'Tian, Wen'
'Yang, Shanguang'
'Liu, Jingjing'
'Peng, Jing'
'Wang, Mingliang'

_publ_section_title
;
 Studying the fluorescence conversion in organic charge transfer
 cocrystals of chalcone derivatives and TCNB
;
_journal_name_full 'New Journal of Chemistry'
_journal_paper_doi 10.1039/C7NJ03127K
_journal_year 2017
_chemical_formula_sum 'C31 H19 N2 O2'
_chemical_formula_weight 451.48
_chemical_name_systematic
;
 ?
;
_space_group_crystal_system triclinic
_space_group_IT_number 2
_space_group_name_Hall '-P 1'
_space_group_name_H-M_alt 'P -1'
_symmetry_space_group_name_Hall '-P 1'
_symmetry_space_group_name_H-M 'P -1'
_atom_sites_solution_hydrogens geom
_audit_creation_method SHELXL-2014
_audit_update_record
;
2017-10-11 deposited with the CCDC.
2017-10-20 downloaded from the CCDC.
;
_cell_angle_alpha 80.90(3)
_cell_angle_beta 72.01(3)
_cell_angle_gamma 68.39(3)
_cell_formula_units_Z 2
_cell_length_a 10.399(2)
_cell_length_b 10.919(2)
_cell_length_c 11.408(2)
_cell_measurement_reflns_used 1939
_cell_measurement_temperature 293(2)
_cell_measurement_theta_max 25.386
_cell_measurement_theta_min 1.879
_cell_volume 1144.0(5)
_computing_structure_refinement 'SHELXL-2014 (Sheldrick, 2014)'
_diffrn_ambient_temperature 293(2)
_diffrn_measured_fraction_theta_full 1.000
_diffrn_measured_fraction_theta_max 0.998
_diffrn_measurement_device_type 'Rigaku SCXmini diffractometer'
_diffrn_measurement_method CCD_Profile_fitting
_diffrn_radiation_type MoK\a
_diffrn_radiation_wavelength 0.71073
_diffrn_reflns_av_R_equivalents 0.066
_diffrn_reflns_av_unetI/netI 0.0542
_diffrn_reflns_Laue_measured_fraction_full 1.000
_diffrn_reflns_Laue_measured_fraction_max 0.998
_diffrn_reflns_number 4217
_diffrn_reflns_point_group_measured_fraction_full 1.000
_diffrn_reflns_point_group_measured_fraction_max 0.998
_diffrn_reflns_theta_full 25.242
_diffrn_reflns_theta_max 25.386
_diffrn_reflns_theta_min 1.879
_exptl_absorpt_coefficient_mu 0.083
_exptl_crystal_colour Red
_exptl_crystal_density_diffrn 1.311
_exptl_crystal_description Block
_exptl_crystal_F_000 470
_exptl_crystal_size_max 0.300
_exptl_crystal_size_mid 0.200
_exptl_crystal_size_min 0.100
_refine_diff_density_max 0.160
_refine_diff_density_min -0.182
_refine_diff_density_rms 0.037
_refine_ls_extinction_method none
_refine_ls_goodness_of_fit_ref 0.998
_refine_ls_hydrogen_treatment constr
_refine_ls_matrix_type full
_refine_ls_number_parameters 316
_refine_ls_number_reflns 4217
_refine_ls_number_restraints 0
_refine_ls_restrained_S_all 0.998
_refine_ls_R_factor_all 0.1425
_refine_ls_R_factor_gt 0.0660
_refine_ls_shift/su_max 0.000
_refine_ls_shift/su_mean 0.000
_refine_ls_structure_factor_coef Fsqd
_refine_ls_weighting_details 'w=1/[\s^2^(Fo^2^)+(0.0781P)^2^] where P=(Fo^2^+2Fc^2^)/3'
_refine_ls_weighting_scheme calc
_refine_ls_wR_factor_gt 0.1528
_refine_ls_wR_factor_ref 0.1841
_reflns_Friedel_coverage 0.000
_reflns_number_gt 1939
_reflns_number_total 4217
_reflns_threshold_expression 'I > 2\s(I)'
_cod_data_source_file c7nj03127k2.cif
_cod_data_source_block II
_cod_database_code 7056734
_shelx_space_group_comment
;
The symmetry employed for this shelxl refinement is uniquely defined
by the following loop, which should always be used as a source of
symmetry information in preference to the above space-group names.
They are only intended as comments.
;
_shelx_estimated_absorpt_t_min 0.976
_shelx_estimated_absorpt_t_max 0.992
_shelxl_version_number 2014-3

loop_
_space_group_symop_operation_xyz
'x, y, z'
'-x, -y, -z'

loop_
_atom_site_label
_atom_site_type_symbol
_atom_site_fract_x
_atom_site_fract_y
_atom_site_fract_z
_atom_site_U_iso_or_equiv
_atom_site_adp_type
_atom_site_occupancy
_atom_site_site_symmetry_order
_atom_site_calc_flag
_atom_site_refinement_flags_posn
_atom_site_refinement_flags_adp
O1 O 0.2443(3) 0.2912(2) 0.8898(2) 0.0928(8) Uani 1 1 d . .
C1 C 0.6219(3) 0.2016(3) 1.1146(3) 0.0599(8) Uani 1 1 d . .
N1 N 0.7426(3) 0.9476(3) -0.1658(3) 0.0965(10) Uani 1 1 d . .
O2 O 0.3195(3) 0.3996(2) 0.3162(2) 0.0910(7) Uani 1 1 d . .
N2 N 1.0665(3) 0.7826(3) 0.3039(3) 0.0928(10) Uani 1 1 d . .
C2 C 0.5631(3) 0.1003(3) 1.1672(3) 0.0658(8) Uani 1 1 d . .
H2A H 0.5069 0.0811 1.1282 0.079 Uiso 1 1 calc R U
C3 C 0.5863(3) 0.0316(3) 1.2714(3) 0.0697(9) Uani 1 1 d . .
H3A H 0.5452 -0.0335 1.3026 0.084 Uiso 1 1 calc R U
C4 C 0.6721(3) 0.0549(3) 1.3364(3) 0.0697(9) Uani 1 1 d . .
C5 C 0.7360(3) 0.1518(3) 1.2850(3) 0.0646(8) Uani 1 1 d . .
C6 C 0.7135(3) 0.2240(3) 1.1738(3) 0.0589(8) Uani 1 1 d . .
C7 C 0.6920(4) -0.0109(4) 1.4470(3) 0.0857(11) Uani 1 1 d . .
H7A H 0.6514 -0.0761 1.4805 0.103 Uiso 1 1 calc R U
C8 C 0.7716(5) 0.0193(5) 1.5082(4) 0.1017(13) Uani 1 1 d . .
H8A H 0.7825 -0.0243 1.5834 0.122 Uiso 1 1 calc R U
C9 C 0.8343(4) 0.1125(5) 1.4595(4) 0.0945(12) Uani 1 1 d . .
H9A H 0.8874 0.1316 1.5019 0.113 Uiso 1 1 calc R U
C10 C 0.8203(3) 0.1794(4) 1.3476(3) 0.0771(10) Uani 1 1 d . .
C11 C 0.8833(4) 0.2782(4) 1.2935(4) 0.0905(12) Uani 1 1 d . .
H11A H 0.9377 0.2984 1.3339 0.109 Uiso 1 1 calc R U
C12 C 0.8665(4) 0.3426(4) 1.1865(4) 0.0858(11) Uani 1 1 d . .
H12A H 0.9126 0.4038 1.1527 0.103 Uiso 1 1 calc R U
C13 C 0.7797(3) 0.3199(3) 1.1228(3) 0.0655(9) Uani 1 1 d . .
C14 C 0.7567(3) 0.3901(3) 1.0148(3) 0.0768(10) Uani 1 1 d . .
H14A H 0.8030 0.4508 0.9795 0.092 Uiso 1 1 calc R U
C15 C 0.6657(3) 0.3710(3) 0.9587(3) 0.0730(9) Uani 1 1 d . .
H15A H 0.6502 0.4206 0.8870 0.088 Uiso 1 1 calc R U
C16 C 0.5969(3) 0.2794(3) 1.0071(3) 0.0619(8) Uani 1 1 d . .
C17 C 0.4886(3) 0.2720(3) 0.9531(3) 0.0685(9) Uani 1 1 d . .
H17A H 0.4272 0.2284 1.0019 0.082 Uiso 1 1 calc R U
C18 C 0.4676(3) 0.3197(3) 0.8437(3) 0.0735(9) Uani 1 1 d . .
H18A H 0.5315 0.3568 0.7882 0.088 Uiso 1 1 calc R U
C19 C 0.3444(4) 0.3148(3) 0.8086(3) 0.0708(9) Uani 1 1 d . .
C20 C 0.3388(3) 0.3392(3) 0.6795(3) 0.0624(8) Uani 1 1 d . .
C21 C 0.4523(3) 0.3515(3) 0.5818(3) 0.0703(9) Uani 1 1 d . .
H21A H 0.5373 0.3454 0.5971 0.084 Uiso 1 1 calc R U
C22 C 0.4424(4) 0.3723(3) 0.4629(3) 0.0751(10) Uani 1 1 d . .
H22A H 0.5200 0.3808 0.3987 0.090 Uiso 1 1 calc R U
C23 C 0.3180(4) 0.3807(3) 0.4380(3) 0.0698(9) Uani 1 1 d . .
C24 C 0.2016(4) 0.3697(3) 0.5338(3) 0.0786(10) Uani 1 1 d . .
H24A H 0.1169 0.3758 0.5178 0.094 Uiso 1 1 calc R U
C25 C 0.2130(3) 0.3497(3) 0.6529(3) 0.0756(10) Uani 1 1 d . .
H25A H 0.1347 0.3429 0.7173 0.091 Uiso 1 1 calc R U
C26 C 0.2066(4) 0.3811(4) 0.2826(3) 0.1081(13) Uani 1 1 d . .
H26A H 0.2204 0.3973 0.1951 0.162 Uiso 1 1 calc R U
H26B H 0.2079 0.2922 0.3050 0.162 Uiso 1 1 calc R U
H26C H 0.1157 0.4414 0.3251 0.162 Uiso 1 1 calc R U
C27 C 0.9102(3) 0.9821(3) -0.0581(3) 0.0577(8) Uani 1 1 d . .
C28 C 0.9317(3) 0.9067(3) 0.0483(3) 0.0637(8) Uani 1 1 d . .
H28A H 0.8864 0.8446 0.0802 0.076 Uiso 1 1 calc R U
C29 C 1.0227(3) 0.9252(3) 0.1071(3) 0.0581(8) Uani 1 1 d . .
C30 C 0.8165(3) 0.9622(3) -0.1180(3) 0.0707(9) Uani 1 1 d . .
C31 C 1.0473(3) 0.8458(4) 0.2171(3) 0.0703(9) Uani 1 1 d . .

loop_
_atom_site_aniso_label
_atom_site_aniso_U_11
_atom_site_aniso_U_22
_atom_site_aniso_U_33
_atom_site_aniso_U_23
_atom_site_aniso_U_13
_atom_site_aniso_U_12
O1 0.0922(18) 0.121(2) 0.0897(18) 0.0159(15) -0.0381(14) -0.0619(17)
C1 0.0492(17) 0.064(2) 0.067(2) -0.0156(16) -0.0129(15) -0.0168(16)
N1 0.091(2) 0.136(3) 0.094(2) -0.0110(19) -0.0401(18) -0.060(2)
O2 0.1056(19) 0.1008(19) 0.0745(17) -0.0036(13) -0.0258(14) -0.0434(16)
N2 0.099(2) 0.115(3) 0.077(2) 0.0024(19) -0.0301(18) -0.048(2)
C2 0.0559(19) 0.071(2) 0.073(2) -0.0078(18) -0.0147(16) -0.0249(17)
C3 0.064(2) 0.073(2) 0.070(2) -0.0053(18) -0.0079(17) -0.0286(18)
C4 0.061(2) 0.074(2) 0.061(2) -0.0096(18) -0.0104(17) -0.0106(18)
C5 0.0540(19) 0.070(2) 0.066(2) -0.0206(17) -0.0166(16) -0.0093(17)
C6 0.0505(18) 0.058(2) 0.067(2) -0.0187(16) -0.0147(15) -0.0124(16)
C7 0.079(2) 0.092(3) 0.072(2) -0.005(2) -0.016(2) -0.017(2)
C8 0.094(3) 0.124(4) 0.074(3) -0.007(3) -0.031(2) -0.015(3)
C9 0.074(3) 0.120(4) 0.086(3) -0.024(3) -0.037(2) -0.009(3)
C10 0.061(2) 0.089(3) 0.084(3) -0.025(2) -0.0279(19) -0.013(2)
C11 0.075(2) 0.099(3) 0.113(3) -0.037(3) -0.040(2) -0.022(2)
C12 0.074(2) 0.084(3) 0.112(3) -0.022(2) -0.029(2) -0.031(2)
C13 0.0554(19) 0.067(2) 0.079(2) -0.0139(18) -0.0226(17) -0.0182(17)
C14 0.071(2) 0.069(2) 0.100(3) -0.006(2) -0.024(2) -0.0333(19)
C15 0.077(2) 0.064(2) 0.084(2) -0.0010(18) -0.0277(19) -0.0282(19)
C16 0.0537(19) 0.062(2) 0.074(2) -0.0083(17) -0.0228(16) -0.0180(16)
C17 0.064(2) 0.069(2) 0.076(2) -0.0014(17) -0.0229(17) -0.0246(17)
C18 0.069(2) 0.087(3) 0.078(2) 0.0027(19) -0.0273(18) -0.039(2)
C19 0.073(2) 0.064(2) 0.087(3) 0.0087(18) -0.030(2) -0.0347(19)
C20 0.066(2) 0.058(2) 0.074(2) 0.0021(16) -0.0276(18) -0.0275(17)
C21 0.061(2) 0.071(2) 0.086(3) -0.0097(19) -0.0258(19) -0.0236(18)
C22 0.066(2) 0.081(3) 0.081(2) -0.0157(19) -0.0133(18) -0.0290(19)
C23 0.083(3) 0.063(2) 0.064(2) -0.0031(17) -0.0198(19) -0.0264(19)
C24 0.076(2) 0.093(3) 0.078(2) 0.002(2) -0.032(2) -0.035(2)
C25 0.067(2) 0.084(3) 0.080(2) 0.0082(19) -0.0222(18) -0.035(2)
C26 0.122(3) 0.134(4) 0.092(3) -0.003(2) -0.049(3) -0.056(3)
C27 0.0489(17) 0.074(2) 0.0590(19) -0.0188(16) -0.0147(14) -0.0252(17)
C28 0.0520(18) 0.076(2) 0.070(2) -0.0154(18) -0.0103(16) -0.0295(17)
C29 0.0508(18) 0.069(2) 0.0568(19) -0.0115(16) -0.0114(15) -0.0224(17)
C30 0.063(2) 0.093(3) 0.069(2) -0.0161(18) -0.0172(17) -0.0366(19)
C31 0.065(2) 0.090(3) 0.065(2) -0.0132(19) -0.0157(18) -0.034(2)

loop_
_atom_type_symbol
_atom_type_description
_atom_type_scat_dispersion_real
_atom_type_scat_dispersion_imag
_atom_type_scat_source
C C 0.0033 0.0016 'International Tables Vol C Tables 4.2.6.8 and 6.1.1.4'
H H 0.0000 0.0000 'International Tables Vol C Tables 4.2.6.8 and 6.1.1.4'
N N 0.0061 0.0033 'International Tables Vol C Tables 4.2.6.8 and 6.1.1.4'
O O 0.0106 0.0060 'International Tables Vol C Tables 4.2.6.8 and 6.1.1.4'

loop_
_geom_angle_atom_site_label_1
_geom_angle_atom_site_label_2
_geom_angle_atom_site_label_3
_geom_angle
_geom_angle_site_symmetry_1
_geom_angle_site_symmetry_3
C16 C1 C2 124.0(3) . .
C16 C1 C6 118.5(3) . .
C2 C1 C6 117.5(3) . .
C23 O2 C26 117.9(3) . .
C3 C2 C1 121.9(3) . .
C3 C2 H2A 119.1 . .
C1 C2 H2A 119.1 . .
C2 C3 C4 122.3(3) . .
C2 C3 H3A 118.8 . .
C4 C3 H3A 118.8 . .
C7 C4 C5 119.4(3) . .
C7 C4 C3 123.1(4) . .
C5 C4 C3 117.4(3) . .
C4 C5 C6 120.7(3) . .
C4 C5 C10 119.2(3) . .
C6 C5 C10 120.1(3) . .
C13 C6 C5 119.9(3) . .
C13 C6 C1 120.0(3) . .
C5 C6 C1 120.0(3) . .
C8 C7 C4 120.6(4) . .
C8 C7 H7A 119.7 . .
C4 C7 H7A 119.7 . .
C9 C8 C7 120.6(4) . .
C9 C8 H8A 119.7 . .
C7 C8 H8A 119.7 . .
C8 C9 C10 121.2(4) . .
C8 C9 H9A 119.4 . .
C10 C9 H9A 119.4 . .
C9 C10 C5 119.0(4) . .
C9 C10 C11 123.1(4) . .
C5 C10 C11 117.9(3) . .
C12 C11 C10 121.9(3) . .
C12 C11 H11A 119.1 . .
C10 C11 H11A 119.1 . .
C11 C12 C13 121.7(4) . .
C11 C12 H12A 119.2 . .
C13 C12 H12A 119.2 . .
C14 C13 C6 119.5(3) . .
C14 C13 C12 122.1(3) . .
C6 C13 C12 118.4(3) . .
C13 C14 C15 120.8(3) . .
C13 C14 H14A 119.6 . .
C15 C14 H14A 119.6 . .
C14 C15 C16 121.4(3) . .
C14 C15 H15A 119.3 . .
C16 C15 H15A 119.3 . .
C15 C16 C1 119.7(3) . .
C15 C16 C17 119.9(3) . .
C1 C16 C17 120.1(3) . .
C18 C17 C16 128.2(3) . .
C18 C17 H17A 115.9 . .
C16 C17 H17A 115.9 . .
C17 C18 C19 121.1(3) . .
C17 C18 H18A 119.5 . .
C19 C18 H18A 119.5 . .
O1 C19 C20 120.1(3) . .
O1 C19 C18 119.1(3) . .
C20 C19 C18 120.8(3) . .
C21 C20 C25 117.6(3) . .
C21 C20 C19 123.7(3) . .
C25 C20 C19 118.7(3) . .
C22 C21 C20 121.4(3) . .
C22 C21 H21A 119.3 . .
C20 C21 H21A 119.3 . .
C21 C22 C23 120.3(3) . .
C21 C22 H22A 119.9 . .
C23 C22 H22A 119.9 . .
O2 C23 C22 115.8(3) . .
O2 C23 C24 124.3(3) . .
C22 C23 C24 119.9(3) . .
C25 C24 C23 119.1(3) . .
C25 C24 H24A 120.4 . .
C23 C24 H24A 120.4 . .
C24 C25 C20 121.7(3) . .
C24 C25 H25A 119.2 . .
C20 C25 H25A 119.2 . .
O2 C26 H26A 109.5 . .
O2 C26 H26B 109.5 . .
H26A C26 H26B 109.5 . .
O2 C26 H26C 109.5 . .
H26A C26 H26C 109.5 . .
H26B C26 H26C 109.5 . .
C28 C27 C29 121.2(3) . 2_775
C28 C27 C30 118.6(3) . .
C29 C27 C30 120.2(3) 2_775 .
C27 C28 C29 119.1(3) . .
C27 C28 H28A 120.5 . .
C29 C28 H28A 120.5 . .
C27 C29 C28 119.7(3) 2_775 .
C27 C29 C31 120.8(3) 2_775 .
C28 C29 C31 119.5(3) . .
N1 C30 C27 179.4(4) . .
N2 C31 C29 179.7(4) . .

loop_
_geom_bond_atom_site_label_1
_geom_bond_atom_site_label_2
_geom_bond_distance
_geom_bond_site_symmetry_2
O1 C19 1.238(3) .
C1 C16 1.415(4) .
C1 C2 1.421(4) .
C1 C6 1.430(4) .
N1 C30 1.136(3) .
O2 C23 1.368(3) .
O2 C26 1.429(4) .
N2 C31 1.141(4) .
C2 C3 1.340(4) .
C2 H2A 0.9300 .
C3 C4 1.430(4) .
C3 H3A 0.9300 .
C4 C7 1.385(4) .
C4 C5 1.409(4) .
C5 C6 1.420(4) .
C5 C10 1.422(4) .
C6 C13 1.414(4) .
C7 C8 1.384(5) .
C7 H7A 0.9300 .
C8 C9 1.362(5) .
C8 H8A 0.9300 .
C9 C10 1.388(5) .
C9 H9A 0.9300 .
C10 C11 1.426(5) .
C11 C12 1.336(5) .
C11 H11A 0.9300 .
C12 C13 1.424(4) .
C12 H12A 0.9300 .
C13 C14 1.382(4) .
C14 C15 1.383(4) .
C14 H14A 0.9300 .
C15 C16 1.388(4) .
C15 H15A 0.9300 .
C16 C17 1.470(4) .
C17 C18 1.325(4) .
C17 H17A 0.9300 .
C18 C19 1.476(4) .
C18 H18A 0.9300 .
C19 C20 1.470(4) .
C20 C21 1.382(4) .
C20 C25 1.393(4) .
C21 C22 1.369(4) .
C21 H21A 0.9300 .
C22 C23 1.376(4) .
C22 H22A 0.9300 .
C23 C24 1.386(4) .
C24 C25 1.377(4) .
C24 H24A 0.9300 .
C25 H25A 0.9300 .
C26 H26A 0.9600 .
C26 H26B 0.9600 .
C26 H26C 0.9600 .
C27 C28 1.384(4) .
C27 C29 1.387(4) 2_775
C27 C30 1.442(4) .
C28 C29 1.401(4) .
C28 H28A 0.9300 .
C29 C27 1.387(4) 2_775
C29 C31 1.442(4) .

loop_
_geom_torsion_atom_site_label_1
_geom_torsion_atom_site_label_2
_geom_torsion_atom_site_label_3
_geom_torsion_atom_site_label_4
_geom_torsion
_geom_torsion_site_symmetry_1
_geom_torsion_site_symmetry_4
C16 C1 C2 C3 -178.0(3) . .
C6 C1 C2 C3 3.0(4) . .
C1 C2 C3 C4 -0.3(5) . .
C2 C3 C4 C7 177.0(3) . .
C2 C3 C4 C5 -1.7(4) . .
C7 C4 C5 C6 -177.9(3) . .
C3 C4 C5 C6 0.9(4) . .
C7 C4 C5 C10 0.3(4) . .
C3 C4 C5 C10 179.0(3) . .
C4 C5 C6 C13 -179.4(3) . .
C10 C5 C6 C13 2.5(4) . .
C4 C5 C6 C1 1.8(4) . .
C10 C5 C6 C1 -176.3(3) . .
C16 C1 C6 C13 -1.6(4) . .
C2 C1 C6 C13 177.5(3) . .
C16 C1 C6 C5 177.2(3) . .
C2 C1 C6 C5 -3.7(4) . .
C5 C4 C7 C8 1.2(5) . .
C3 C4 C7 C8 -177.5(3) . .
C4 C7 C8 C9 -1.4(6) . .
C7 C8 C9 C10 0.0(6) . .
C8 C9 C10 C5 1.5(5) . .
C8 C9 C10 C11 179.6(4) . .
C4 C5 C10 C9 -1.6(4) . .
C6 C5 C10 C9 176.6(3) . .
C4 C5 C10 C11 -179.8(3) . .
C6 C5 C10 C11 -1.7(4) . .
C9 C10 C11 C12 -179.0(3) . .
C5 C10 C11 C12 -0.8(5) . .
C10 C11 C12 C13 2.6(6) . .
C5 C6 C13 C14 -179.7(3) . .
C1 C6 C13 C14 -0.9(4) . .
C5 C6 C13 C12 -0.9(4) . .
C1 C6 C13 C12 177.9(3) . .
C11 C12 C13 C14 177.2(3) . .
C11 C12 C13 C6 -1.7(5) . .
C6 C13 C14 C15 2.4(5) . .
C12 C13 C14 C15 -176.4(3) . .
C13 C14 C15 C16 -1.3(5) . .
C14 C15 C16 C1 -1.3(5) . .
C14 C15 C16 C17 173.2(3) . .
C2 C1 C16 C15 -176.3(3) . .
C6 C1 C16 C15 2.7(4) . .
C2 C1 C16 C17 9.2(4) . .
C6 C1 C16 C17 -171.8(3) . .
C15 C16 C17 C18 17.8(5) . .
C1 C16 C17 C18 -167.8(3) . .
C16 C17 C18 C19 -174.0(3) . .
C17 C18 C19 O1 14.8(5) . .
C17 C18 C19 C20 -166.0(3) . .
O1 C19 C20 C21 -172.4(3) . .
C18 C19 C20 C21 8.4(5) . .
O1 C19 C20 C25 7.0(5) . .
C18 C19 C20 C25 -172.2(3) . .
C25 C20 C21 C22 -0.4(5) . .
C19 C20 C21 C22 179.1(3) . .
C20 C21 C22 C23 -0.4(5) . .
C26 O2 C23 C22 166.9(3) . .
C26 O2 C23 C24 -12.8(5) . .
C21 C22 C23 O2 -179.0(3) . .
C21 C22 C23 C24 0.8(5) . .
O2 C23 C24 C25 179.4(3) . .
C22 C23 C24 C25 -0.4(5) . .
C23 C24 C25 C20 -0.5(5) . .
C21 C20 C25 C24 0.9(5) . .
C19 C20 C25 C24 -178.6(3) . .
C29 C27 C28 C29 0.2(5) 2_775 .
C30 C27 C28 C29 179.9(2) . .
C27 C28 C29 C27 -0.2(5) . 2_775
C27 C28 C29 C31 -179.2(3) . .
